data_7223531
loop_
_publ_author_name
'Kuck, Dietmar'
'Linke, Jens'
'Teichmann, Lisa Christin'
'Barth, Dieter'
'Tellenbr\"oker, J\"org'
'Gestmann, Detlef'
'Neumann, Beate'
'Stammler, Hans-Georg'
'B\"ogge, Hartmut'

_publ_section_title
;
 Centrohexaindane: six benzene rings mutually fixed in three dimensions -
 solid-state structure and six-fold nitration.
;
_journal_issue 17
_journal_name_full 'Physical chemistry chemical physics : PCCP'
_journal_page_first 11722
_journal_page_last 11737
_journal_paper_doi 10.1039/c5cp07005h
_journal_volume 18
_journal_year 2016
_chemical_formula_moiety 'C41 H24, C H Cl3'
_chemical_formula_sum 'C42 H25 Cl3'
_chemical_formula_weight 635.97
_chemical_name_systematic 'centrohexaindane '
_space_group_crystal_system triclinic
_space_group_IT_number 2
_space_group_name_Hall '-P 1'
_space_group_name_H-M_alt 'P -1'
_symmetry_space_group_name_Hall '-P 1'
_symmetry_space_group_name_H-M 'P -1'
_atom_sites_solution_hydrogens geom
_atom_sites_solution_primary direct
_audit_creation_date 2015-10-22
_audit_creation_method
;
  Olex2 1.2-ac2
  (compiled 2012.03.27 svn.r2268, GUI svn.r4156)
;
_audit_update_record
;
2015-11-12 deposited with the CCDC.
2015-12-16 downloaded from the CCDC.
;
_cell_angle_alpha 91.3139(14)
_cell_angle_beta 93.6817(15)
_cell_angle_gamma 101.2353(17)
_cell_formula_units_Z 2
_cell_length_a 8.51239(19)
_cell_length_b 12.4653(2)
_cell_length_c 14.2625(2)
_cell_measurement_reflns_used 19200
_cell_measurement_temperature 99.9(3)
_cell_measurement_theta_max 72.1070
_cell_measurement_theta_min 3.0850
_cell_volume 1480.35(5)
_computing_cell_refinement 'CrysAlisPro 1.171.38.30a (Agilent, 2015)'
_computing_data_collection 'CrysAlisPro 1.171.38.30a (Agilent, 2015)'
_computing_data_reduction 'CrysAlisPro 1.171.38.30a (Agilent, 2015)'
_computing_molecular_graphics
;
O. V. Dolomanov, L. J. Bourhis, R. J. Gildea, J. A. K. Howard and H. Puschmann,
OLEX2: a complete structure solution, refinement and analysis program.
J. Appl. Cryst. (2009). 42, 339-341.
;
_computing_publication_material
;
O. V. Dolomanov, L. J. Bourhis, R. J. Gildea, J. A. K. Howard and H. Puschmann,
OLEX2: a complete structure solution, refinement and analysis program.
J. Appl. Cryst. (2009). 42, 339-341.
;
_computing_structure_refinement
;
SHELXL, G.M. Sheldrick, Acta Cryst.
(2008). A64, 112-122
;
_computing_structure_solution
;
SHELXS, G.M. Sheldrick, Acta Cryst.
(2008). A64, 112-122
;
_diffrn_ambient_environment N~2~
_diffrn_ambient_temperature 99.9(3)
_diffrn_detector 'CCD plate'
_diffrn_detector_area_resol_mean 5.3114
_diffrn_detector_type Atlas
_diffrn_measured_fraction_theta_full 0.9996
_diffrn_measured_fraction_theta_max 0.9985
_diffrn_measurement_details
;
List of Runs (angles in degrees, time in seconds):

  1  \w   -109.00 -47.00   1.00    2.00    --  -38.50-178.00-120.00   62
  2  \w     83.00 110.00   1.00    2.00    --   43.20  57.00  90.00   27
  3  \w     13.00  67.00   1.00    2.00    --   43.20  77.00 -90.00   54
  4  \w      2.00  66.00   1.00    2.00    --   43.20 -99.00  90.00   64
  5  \w     74.00 115.00   1.00    2.00    --   43.20  77.00  30.00   41
  6  \w     13.00  67.00   1.00    2.00    --   43.20  77.00 120.00   54
  7  \w     13.00 115.00   1.00    2.00    --   43.20  77.00-150.00  102
  8  \w     20.00  54.00   1.00    2.00    --   43.20  57.00  90.00   34
  9  \w     19.00  45.00   1.00    2.00    --   43.20  77.00  30.00   26
 10  \w     71.00 112.00   1.00    2.00    --   43.20  77.00 -90.00   41
 11  \w     59.00 127.00   1.00    2.00    --   43.20 178.00 -30.00   68
 12  \w    -26.00  63.00   1.00    2.00    --   43.20 -38.00 120.00   89
 13  \w     79.00 112.00   1.00    2.00    --   43.20  77.00 120.00   33
 14  \w     20.00  52.00   1.00    2.00    --   43.20  57.00-180.00   32
 15  \w     26.00  60.00   1.00    2.00    --   43.20  38.00  60.00   34
 16  \w     17.00  71.00   1.00    2.00    --   43.20  77.00 -30.00   54
 17  \w     72.00  98.00   1.00    2.00    --   43.20  57.00-180.00   26
 18  \w     92.00 122.00   1.00    8.00    --  111.00-125.00   0.00   30
 19  \w     81.00 178.00   1.00    8.00    --  111.00  77.00-180.00   97
 20  \w    132.00 158.00   1.00    8.00    --  111.00  66.00 145.71   26
 21  \w     85.00 122.00   1.00    8.00    --  111.00  61.00 -90.00   37
 22  \w    119.00 145.00   1.00    8.00    --  111.00  77.00 -30.00   26
 23  \w     85.00 114.00   1.00    8.00    --  111.00  61.00 -60.00   29
 24  \w     32.00 109.00   1.00    8.00    --  111.00 -94.00  30.00   77
 25  \w     54.00  80.00   1.00    8.00    --  111.00-125.00-180.00   26
 26  \w     81.00 150.00   1.00    8.00    --  111.00  77.00   0.00   69
 27  \w     81.00 108.00   1.00    8.00    --  111.00  77.00 150.00   27
 28  \w     46.00 136.00   1.00    8.00    --  111.00 -61.00-120.00   90
 29  \w     85.00 130.00   1.00    8.00    --  111.00  66.00 145.71   45
 30  \w     81.00 111.00   1.00    8.00    --  111.00  77.00-150.00   30
 31  \w     83.00 110.00   1.00    8.00    --  111.00  70.00 131.28   27
 32  \w     81.00 110.00   1.00    8.00    --  111.00  77.00-120.00   29
 33  \w     85.00 111.00   1.00    8.00    --  111.00  61.00-120.00   26
 34  \w     86.00 112.00   1.00    8.00    --  111.00  61.00-150.00   26
 35  \w    120.00 172.00   1.00    8.00    --  111.00  77.00  60.00   52
 36  \w    116.00 177.00   1.00    8.00    --  111.00  77.00 -60.00   61
 37  \w     85.00 111.00   1.00    8.00    --  111.00  72.00  88.73   26
 38  \w     81.00 107.00   1.00    8.00    --  111.00  77.00  60.00   26
 39  \w     86.00 145.00   1.00    8.00    --  111.00  61.00-180.00   59
 40  \w     81.00 108.00   1.00    8.00    --  111.00  77.00 -60.00   27
 41  \w    113.00 170.00   1.00    8.00    --  111.00  77.00  30.00   57
 42  \w     81.00 107.00   1.00    8.00    --  111.00  77.00  30.00   26
 43  \w     42.00  96.00   1.00    8.00    --  111.00-125.00-120.00   54
 44  \w     31.00 108.00   1.00    8.00    --  111.00 -94.00-120.00   77
 45  \w     85.00 146.00   1.00    8.00    --  111.00  61.00   0.00   61
 46  \w    123.00 177.00   1.00    8.00    --  111.00  77.00-120.00   54
 47  \w     81.00 162.00   1.00    8.00    --  111.00  77.00 -90.00   81
 48  \w     81.00 107.00   1.00    8.00    --  111.00  77.00 -30.00   26
 49  \w     85.00 120.00   1.00    8.00    --  111.00  61.00  60.00   35
 50  \w     85.00 111.00   1.00    8.00    --  111.00  61.00 -30.00   26
 51  \w    114.00 173.00   1.00    8.00    --  111.00  77.00-150.00   59
 52  \w     51.00 141.00   1.00    8.00    --  111.00 -77.00  60.00   90
 53  \w     94.00 120.00   1.00    8.00    --  111.00-125.00-180.00   26
 54  \w     90.00 116.00   1.00    8.00    --  111.00  45.00 -30.00   26
 55  \w     86.00 113.00   1.00    8.00    --  111.00  61.00 120.00   27
 56  \w    131.00 177.00   1.00    8.00    --  111.00  61.00 120.00   46
 57  \w     82.00 178.00   1.00    8.00    --  111.00  77.00  90.00   96
 58  \w     84.00 119.00   1.00    8.00    --  111.00  65.00  87.90   35
 59  \w     86.00 120.00   1.00    8.00    --  111.00  55.00  36.61   34
 60  \w     86.00 123.00   1.00    8.00    --  111.00  57.00 134.13   37
;
_diffrn_measurement_device 'four-circle diffractometer'
_diffrn_measurement_device_type 'SuperNova, Dual, Cu at zero, Atlas'
_diffrn_measurement_method '\w scans'
_diffrn_orient_matrix_type 'CrysAlisPro convention (1999,Acta A55,543-557)'
_diffrn_orient_matrix_UB_11 0.0030892000
_diffrn_orient_matrix_UB_12 -0.1105073000
_diffrn_orient_matrix_UB_13 -0.0497472000
_diffrn_orient_matrix_UB_21 0.0272611000
_diffrn_orient_matrix_UB_22 -0.0500177000
_diffrn_orient_matrix_UB_23 0.0960334000
_diffrn_orient_matrix_UB_31 -0.1829232000
_diffrn_orient_matrix_UB_32 -0.0344075000
_diffrn_orient_matrix_UB_33 0.0058007000
_diffrn_radiation_monochromator mirror
_diffrn_radiation_probe x-ray
_diffrn_radiation_type 'Cu K\a'
_diffrn_radiation_wavelength 1.54184
_diffrn_reflns_av_R_equivalents 0.0222
_diffrn_reflns_av_unetI/netI 0.0159
_diffrn_reflns_Laue_measured_fraction_full 1.000
_diffrn_reflns_Laue_measured_fraction_max 0.999
_diffrn_reflns_limit_h_max 9
_diffrn_reflns_limit_h_min -10
_diffrn_reflns_limit_k_max 15
_diffrn_reflns_limit_k_min -15
_diffrn_reflns_limit_l_max 17
_diffrn_reflns_limit_l_min -17
_diffrn_reflns_number 25642
_diffrn_reflns_point_group_measured_fraction_full 1.000
_diffrn_reflns_point_group_measured_fraction_max 0.999
_diffrn_reflns_theta_full 67.684
_diffrn_reflns_theta_max 71.978
_diffrn_reflns_theta_min 3.107
_diffrn_source 'micro-focus sealed X-ray tube'
_diffrn_source_type 'SuperNova (Cu) X-ray Source'
_exptl_absorpt_coefficient_mu 3.041
_exptl_absorpt_correction_T_max 0.972
_exptl_absorpt_correction_T_min 0.941
_exptl_absorpt_correction_type gaussian
_exptl_absorpt_process_details
;
CrysAlisPro 1.171.38.30a (Agilent, 2015)
Numerical absorption correction based on gaussian integration over
            a multifaceted crystal model
Empirical absorption correction using spherical harmonics,
 implemented in SCALE3 ABSPACK scaling algorithm.
;
_exptl_crystal_colour 'clear colourless'
_exptl_crystal_colour_lustre clear
_exptl_crystal_colour_primary colourless
_exptl_crystal_density_diffrn 1.427
_exptl_crystal_description fragment
_exptl_crystal_F_000 656
_exptl_crystal_size_max 0.215
_exptl_crystal_size_mid 0.117
_exptl_crystal_size_min 0.085
_refine_diff_density_max 0.441
_refine_diff_density_min -0.502
_refine_diff_density_rms 0.049
_refine_ls_extinction_method none
_refine_ls_goodness_of_fit_ref 1.038
_refine_ls_hydrogen_treatment constr
_refine_ls_matrix_type full
_refine_ls_number_parameters 406
_refine_ls_number_reflns 5821
_refine_ls_number_restraints 0
_refine_ls_restrained_S_all 1.038
_refine_ls_R_factor_all 0.0364
_refine_ls_R_factor_gt 0.0353
_refine_ls_shift/su_max 0.001
_refine_ls_shift/su_mean 0.000
_refine_ls_structure_factor_coef Fsqd
_refine_ls_weighting_details 'w=1/[\s^2^(Fo^2^)+(0.0469P)^2^+1.0036P] where P=(Fo^2^+2Fc^2^)/3'
_refine_ls_weighting_scheme calc
_refine_ls_wR_factor_gt 0.0923
_refine_ls_wR_factor_ref 0.0933
_reflns_Friedel_coverage 0.000
_reflns_number_gt 5584
_reflns_number_total 5821
_reflns_threshold_expression 'I > 2\s(I)'
_cod_data_source_file c5cp07005h2.cif
_cod_data_source_block kuck11
_cod_depositor_comments 'Adding full bibliography for 7223530--7223532.cif.'
_cod_database_code 7223531
_chemical_oxdiff_formula 'C42 H25 Cl3'
_reflns_odcompleteness_completeness 99.96
_reflns_odcompleteness_iscentric 1
_reflns_odcompleteness_theta 66.97
_oxdiff_exptl_absorpt_empirical_details
;
Empirical correction (ABSPACK) includes:
- Absorption correction using spherical harmonics
- Frame scaling
- Detector area scaling
;
_oxdiff_exptl_absorpt_empirical_full_max 1.228
_oxdiff_exptl_absorpt_empirical_full_min 0.816
_shelx_space_group_comment
;
The symmetry employed for this shelxl refinement is uniquely defined
by the following loop, which should always be used as a source of
symmetry information in preference to the above space-group names.
They are only intended as comments.
;
_shelxl_version_number 2014-3

loop_
_space_group_symop_operation_xyz
'x, y, z'
'-x, -y, -z'

loop_
_atom_site_label
_atom_site_type_symbol
_atom_site_fract_x
_atom_site_fract_y
_atom_site_fract_z
_atom_site_U_iso_or_equiv
_atom_site_adp_type
_atom_site_occupancy
_atom_site_site_symmetry_order
_atom_site_calc_flag
_atom_site_refinement_flags_posn
_atom_site_refinement_flags_adp
C1 C 0.03384(16) 0.83505(11) 0.24471(9) 0.0135(3) Uani 1 1 d . .
C2 C 0.00202(16) 0.95295(11) 0.24685(9) 0.0142(3) Uani 1 1 d . .
C3 C 0.17004(17) 1.02392(11) 0.25125(9) 0.0154(3) Uani 1 1 d . .
C4 C 0.21177(18) 1.13749(12) 0.25361(10) 0.0191(3) Uani 1 1 d . .
H4 H 0.1328 1.1796 0.2523 0.023 Uiso 1 1 calc R U
C5 C 0.37379(19) 1.18732(12) 0.25802(11) 0.0222(3) Uani 1 1 d . .
H5 H 0.4031 1.2632 0.2593 0.027 Uiso 1 1 calc R U
C6 C 0.49190(18) 1.12419(13) 0.26049(11) 0.0218(3) Uani 1 1 d . .
H6 H 0.5996 1.1584 0.2641 0.026 Uiso 1 1 calc R U
C7 C 0.45064(17) 1.01049(12) 0.25771(10) 0.0180(3) Uani 1 1 d . .
H7 H 0.5299 0.9685 0.2591 0.022 Uiso 1 1 calc R U
C8 C 0.28917(17) 0.96052(11) 0.25281(9) 0.0151(3) Uani 1 1 d . .
C9 C 0.21686(16) 0.83855(11) 0.24821(9) 0.0143(3) Uani 1 1 d . .
C10 C 0.24872(17) 0.77837(11) 0.33700(9) 0.0153(3) Uani 1 1 d . .
C11 C 0.39487(17) 0.75830(12) 0.37465(10) 0.0188(3) Uani 1 1 d . .
H11 H 0.4887 0.7820 0.3447 0.023 Uiso 1 1 calc R U
C12 C 0.39834(18) 0.70229(13) 0.45780(11) 0.0224(3) Uani 1 1 d . .
H12 H 0.4955 0.6889 0.4837 0.027 Uiso 1 1 calc R U
C13 C 0.25878(19) 0.66610(13) 0.50261(10) 0.0217(3) Uani 1 1 d . .
H13 H 0.2630 0.6284 0.5579 0.026 Uiso 1 1 calc R U
C14 C 0.11218(18) 0.68595(12) 0.46514(10) 0.0188(3) Uani 1 1 d . .
H14 H 0.0185 0.6618 0.4951 0.023 Uiso 1 1 calc R U
C15 C 0.10805(16) 0.74254(11) 0.38218(10) 0.0151(3) Uani 1 1 d . .
C16 C -0.03688(16) 0.77455(11) 0.33027(9) 0.0143(3) Uani 1 1 d . .
C17 C -0.11005(16) 0.85960(11) 0.38144(9) 0.0148(3) Uani 1 1 d . .
C18 C -0.19082(17) 0.84803(12) 0.46327(10) 0.0173(3) Uani 1 1 d . .
H18 H -0.2019 0.7831 0.4952 0.021 Uiso 1 1 calc R U
C19 C -0.25507(17) 0.93490(13) 0.49702(10) 0.0193(3) Uani 1 1 d . .
H19 H -0.3117 0.9272 0.5509 0.023 Uiso 1 1 calc R U
C20 C -0.23496(17) 1.03296(12) 0.45053(10) 0.0194(3) Uani 1 1 d . .
H20 H -0.2789 1.0903 0.4733 0.023 Uiso 1 1 calc R U
C21 C -0.14933(17) 1.04592(12) 0.37007(10) 0.0169(3) Uani 1 1 d . .
H21 H -0.1331 1.1123 0.3402 0.020 Uiso 1 1 calc R U
C22 C -0.08846(16) 0.95845(11) 0.33505(9) 0.0147(3) Uani 1 1 d . .
C23 C -0.04686(16) 0.77409(11) 0.15300(9) 0.0144(3) Uani 1 1 d . .
C24 C -0.16517(16) 0.67833(11) 0.18798(10) 0.0160(3) Uani 1 1 d . .
C25 C -0.27236(17) 0.59718(12) 0.13503(11) 0.0192(3) Uani 1 1 d . .
H25 H -0.2745 0.5957 0.0697 0.023 Uiso 1 1 calc R U
C26 C -0.37596(18) 0.51848(12) 0.18076(12) 0.0224(3) Uani 1 1 d . .
H26 H -0.4489 0.4648 0.1457 0.027 Uiso 1 1 calc R U
C27 C -0.37159(18) 0.51923(12) 0.27827(12) 0.0226(3) Uani 1 1 d . .
H27 H -0.4415 0.4661 0.3080 0.027 Uiso 1 1 calc R U
C28 C -0.26321(18) 0.59894(12) 0.33182(11) 0.0196(3) Uani 1 1 d . .
H28 H -0.2595 0.5989 0.3971 0.023 Uiso 1 1 calc R U
C29 C -0.16050(16) 0.67869(11) 0.28629(10) 0.0154(3) Uani 1 1 d . .
C30 C -0.12570(16) 0.85914(11) 0.10349(10) 0.0151(3) Uani 1 1 d . .
C31 C -0.09953(16) 0.95782(11) 0.15575(9) 0.0151(3) Uani 1 1 d . .
C32 C -0.16527(17) 1.04521(12) 0.12319(10) 0.0183(3) Uani 1 1 d . .
H32 H -0.1467 1.1114 0.1575 0.022 Uiso 1 1 calc R U
C33 C -0.25918(18) 1.03191(13) 0.03859(11) 0.0208(3) Uani 1 1 d . .
H33 H -0.3055 1.0891 0.0169 0.025 Uiso 1 1 calc R U
C34 C -0.28423(17) 0.93402(13) -0.01364(10) 0.0208(3) Uani 1 1 d . .
H34 H -0.3469 0.9263 -0.0702 0.025 Uiso 1 1 calc R U
C35 C -0.21648(17) 0.84731(12) 0.01781(10) 0.0184(3) Uani 1 1 d . .
H35 H -0.2316 0.7823 -0.0179 0.022 Uiso 1 1 calc R U
C36 C 0.09254(17) 0.74287(11) 0.10466(10) 0.0157(3) Uani 1 1 d . .
C37 C 0.23910(17) 0.77868(11) 0.15694(9) 0.0151(3) Uani 1 1 d . .
C38 C 0.38070(17) 0.75729(12) 0.12408(10) 0.0175(3) Uani 1 1 d . .
H38 H 0.4783 0.7813 0.1585 0.021 Uiso 1 1 calc R U
C39 C 0.37378(18) 0.69929(12) 0.03872(11) 0.0207(3) Uani 1 1 d . .
H39 H 0.4676 0.6843 0.0161 0.025 Uiso 1 1 calc R U
C40 C 0.22797(19) 0.66349(12) -0.01312(10) 0.0214(3) Uani 1 1 d . .
H40 H 0.2252 0.6247 -0.0699 0.026 Uiso 1 1 calc R U
C41 C 0.08645(18) 0.68531(12) 0.01942(10) 0.0192(3) Uani 1 1 d . .
H41 H -0.0109 0.6617 -0.0154 0.023 Uiso 1 1 calc R U
Cl1 Cl 0.18931(6) 0.48995(4) 0.18736(3) 0.04382(13) Uani 1 1 d . .
Cl2 Cl 0.22997(5) 0.41167(3) 0.37513(3) 0.03107(11) Uani 1 1 d . .
Cl3 Cl -0.07673(5) 0.35020(4) 0.26787(3) 0.03290(11) Uani 1 1 d . .
C42 C 0.0950(2) 0.45471(13) 0.29106(12) 0.0296(4) Uani 1 1 d . .
H42 H 0.0613 0.5195 0.3170 0.036 Uiso 1 1 calc R U

loop_
_atom_site_aniso_label
_atom_site_aniso_U_11
_atom_site_aniso_U_22
_atom_site_aniso_U_33
_atom_site_aniso_U_23
_atom_site_aniso_U_13
_atom_site_aniso_U_12
C1 0.0121(6) 0.0144(6) 0.0139(6) 0.0002(5) -0.0004(5) 0.0028(5)
C2 0.0139(6) 0.0139(6) 0.0150(6) 0.0005(5) 0.0007(5) 0.0034(5)
C3 0.0150(6) 0.0178(7) 0.0133(6) 0.0001(5) 0.0001(5) 0.0032(5)
C4 0.0183(7) 0.0175(7) 0.0217(7) 0.0003(5) 0.0011(5) 0.0040(5)
C5 0.0223(8) 0.0157(7) 0.0271(8) -0.0007(6) 0.0013(6) 0.0003(6)
C6 0.0153(7) 0.0222(7) 0.0257(7) -0.0001(6) 0.0004(6) -0.0015(6)
C7 0.0143(7) 0.0217(7) 0.0180(7) 0.0007(5) -0.0001(5) 0.0042(5)
C8 0.0158(7) 0.0172(7) 0.0119(6) 0.0005(5) 0.0001(5) 0.0028(5)
C9 0.0119(6) 0.0165(6) 0.0147(6) 0.0005(5) 0.0004(5) 0.0038(5)
C10 0.0168(7) 0.0148(6) 0.0145(6) -0.0007(5) -0.0002(5) 0.0039(5)
C11 0.0153(7) 0.0218(7) 0.0199(7) 0.0021(5) 0.0013(5) 0.0049(5)
C12 0.0190(7) 0.0270(8) 0.0226(7) 0.0041(6) -0.0025(6) 0.0090(6)
C13 0.0246(8) 0.0237(7) 0.0184(7) 0.0062(6) 0.0004(6) 0.0080(6)
C14 0.0183(7) 0.0198(7) 0.0188(7) 0.0031(5) 0.0027(5) 0.0044(6)
C15 0.0152(6) 0.0144(6) 0.0157(6) -0.0012(5) -0.0003(5) 0.0040(5)
C16 0.0133(6) 0.0155(6) 0.0143(6) 0.0008(5) 0.0012(5) 0.0032(5)
C17 0.0118(6) 0.0171(6) 0.0150(6) -0.0019(5) -0.0024(5) 0.0032(5)
C18 0.0149(6) 0.0209(7) 0.0157(6) 0.0009(5) -0.0005(5) 0.0026(5)
C19 0.0162(7) 0.0269(7) 0.0142(6) -0.0039(5) 0.0008(5) 0.0034(6)
C20 0.0174(7) 0.0226(7) 0.0187(7) -0.0070(5) -0.0018(5) 0.0068(6)
C21 0.0152(6) 0.0174(6) 0.0178(7) -0.0014(5) -0.0022(5) 0.0037(5)
C22 0.0111(6) 0.0174(6) 0.0146(6) -0.0015(5) -0.0018(5) 0.0016(5)
C23 0.0139(6) 0.0158(6) 0.0133(6) -0.0011(5) -0.0007(5) 0.0030(5)
C24 0.0138(6) 0.0153(6) 0.0197(7) 0.0001(5) 0.0002(5) 0.0055(5)
C25 0.0171(7) 0.0187(7) 0.0217(7) -0.0026(5) -0.0015(5) 0.0050(5)
C26 0.0173(7) 0.0171(7) 0.0315(8) -0.0049(6) -0.0019(6) 0.0016(6)
C27 0.0185(7) 0.0170(7) 0.0317(8) 0.0019(6) 0.0059(6) 0.0004(6)
C28 0.0190(7) 0.0186(7) 0.0216(7) 0.0012(5) 0.0033(6) 0.0043(6)
C29 0.0131(6) 0.0144(6) 0.0194(7) -0.0002(5) 0.0009(5) 0.0048(5)
C30 0.0113(6) 0.0186(7) 0.0157(6) 0.0025(5) 0.0023(5) 0.0031(5)
C31 0.0120(6) 0.0188(7) 0.0147(6) 0.0029(5) 0.0020(5) 0.0031(5)
C32 0.0173(7) 0.0186(7) 0.0197(7) 0.0031(5) 0.0038(5) 0.0046(5)
C33 0.0185(7) 0.0245(7) 0.0217(7) 0.0090(6) 0.0030(6) 0.0083(6)
C34 0.0163(7) 0.0298(8) 0.0161(7) 0.0058(6) -0.0006(5) 0.0039(6)
C35 0.0161(7) 0.0227(7) 0.0158(7) 0.0003(5) 0.0008(5) 0.0025(6)
C36 0.0158(7) 0.0157(6) 0.0161(6) 0.0017(5) 0.0012(5) 0.0043(5)
C37 0.0168(7) 0.0142(6) 0.0147(6) 0.0023(5) 0.0017(5) 0.0040(5)
C38 0.0152(7) 0.0190(7) 0.0192(7) 0.0025(5) 0.0015(5) 0.0048(5)
C39 0.0203(7) 0.0228(7) 0.0217(7) 0.0023(6) 0.0063(6) 0.0093(6)
C40 0.0265(8) 0.0225(7) 0.0169(7) -0.0023(6) 0.0033(6) 0.0086(6)
C41 0.0201(7) 0.0208(7) 0.0168(7) -0.0017(5) -0.0010(5) 0.0052(6)
Cl1 0.0523(3) 0.0414(3) 0.0345(2) 0.01650(19) 0.0083(2) -0.0023(2)
Cl2 0.0308(2) 0.0346(2) 0.0264(2) 0.00303(15) 0.00454(15) 0.00216(16)
Cl3 0.0264(2) 0.0368(2) 0.0367(2) 0.00685(17) 0.00377(16) 0.00821(16)
C42 0.0402(10) 0.0197(7) 0.0312(9) 0.0020(6) 0.0065(7) 0.0100(7)

loop_
_atom_type_symbol
_atom_type_description
_atom_type_scat_dispersion_real
_atom_type_scat_dispersion_imag
_atom_type_scat_source
C C 0.0181 0.0091 'International Tables Vol C Tables 4.2.6.8 and 6.1.1.4'
H H 0.0000 0.0000 'International Tables Vol C Tables 4.2.6.8 and 6.1.1.4'
Cl Cl 0.3639 0.7018 'International Tables Vol C Tables 4.2.6.8 and 6.1.1.4'

loop_
_exptl_crystal_face_index_h
_exptl_crystal_face_index_k
_exptl_crystal_face_index_l
_exptl_crystal_face_perp_dist
0 -1 5 0.0492
5 1 0 0.0842
-5 -1 0 0.0842
0 1 -5 0.0492
0 1 0 0.0426
0 -1 0 0.0426

loop_
_geom_angle_atom_site_label_1
_geom_angle_atom_site_label_2
_geom_angle_atom_site_label_3
_geom_angle
C2 C1 C9 109.64(11)
C2 C1 C23 109.31(11)
C9 C1 C23 109.44(11)
C16 C1 C2 109.44(11)
C16 C1 C9 109.49(11)
C16 C1 C23 109.52(11)
C3 C2 C1 103.43(11)
C22 C2 C1 103.58(11)
C22 C2 C3 115.12(11)
C31 C2 C1 103.70(11)
C31 C2 C3 115.05(11)
C31 C2 C22 113.85(11)
C4 C3 C2 127.82(13)
C4 C3 C8 120.40(13)
C8 C3 C2 111.77(12)
C3 C4 H4 120.5
C3 C4 C5 119.04(13)
C5 C4 H4 120.5
C4 C5 H5 119.8
C6 C5 C4 120.44(14)
C6 C5 H5 119.8
C5 C6 H6 119.6
C7 C6 C5 120.71(14)
C7 C6 H6 119.6
C6 C7 H7 120.5
C8 C7 C6 119.00(13)
C8 C7 H7 120.5
C3 C8 C9 111.61(12)
C7 C8 C3 120.40(13)
C7 C8 C9 127.99(13)
C8 C9 C1 103.53(10)
C8 C9 C37 114.74(11)
C10 C9 C1 103.51(11)
C10 C9 C8 114.86(11)
C10 C9 C37 114.49(11)
C37 C9 C1 103.57(10)
C11 C10 C9 128.01(13)
C11 C10 C15 120.34(13)
C15 C10 C9 111.65(12)
C10 C11 H11 120.5
C12 C11 C10 118.96(14)
C12 C11 H11 120.5
C11 C12 H12 119.6
C13 C12 C11 120.86(14)
C13 C12 H12 119.6
C12 C13 H13 119.8
C12 C13 C14 120.38(14)
C14 C13 H13 119.8
C13 C14 H14 120.5
C15 C14 C13 119.04(14)
C15 C14 H14 120.5
C10 C15 C16 111.75(12)
C14 C15 C10 120.42(13)
C14 C15 C16 127.82(13)
C15 C16 C1 103.60(11)
C15 C16 C17 115.35(11)
C15 C16 C29 114.63(11)
C17 C16 C1 103.75(11)
C29 C16 C1 103.67(11)
C29 C16 C17 113.81(11)
C18 C17 C16 128.05(13)
C18 C17 C22 120.46(13)
C22 C17 C16 111.49(12)
C17 C18 H18 120.4
C17 C18 C19 119.26(13)
C19 C18 H18 120.4
C18 C19 H19 119.8
C20 C19 C18 120.35(13)
C20 C19 H19 119.8
C19 C20 H20 119.8
C19 C20 C21 120.44(13)
C21 C20 H20 119.8
C20 C21 H21 120.4
C22 C21 C20 119.25(13)
C22 C21 H21 120.4
C17 C22 C2 111.74(12)
C21 C22 C2 128.07(13)
C21 C22 C17 120.18(13)
C24 C23 C1 103.46(11)
C24 C23 C30 114.08(11)
C30 C23 C1 103.57(10)
C36 C23 C1 103.56(11)
C36 C23 C24 114.89(11)
C36 C23 C30 115.13(11)
C25 C24 C23 128.19(13)
C25 C24 C29 119.95(13)
C29 C24 C23 111.85(12)
C24 C25 H25 120.3
C26 C25 C24 119.36(14)
C26 C25 H25 120.3
C25 C26 H26 119.7
C27 C26 C25 120.59(14)
C27 C26 H26 119.7
C26 C27 H27 119.8
C26 C27 C28 120.48(14)
C28 C27 H27 119.8
C27 C28 H28 120.4
C29 C28 C27 119.12(14)
C29 C28 H28 120.4
C24 C29 C16 111.51(12)
C28 C29 C16 128.00(13)
C28 C29 C24 120.48(13)
C31 C30 C23 111.71(12)
C35 C30 C23 127.95(13)
C35 C30 C31 120.33(13)
C30 C31 C2 111.71(12)
C32 C31 C2 127.90(13)
C32 C31 C30 120.38(13)
C31 C32 H32 120.5
C33 C32 C31 118.97(14)
C33 C32 H32 120.5
C32 C33 H33 119.7
C34 C33 C32 120.60(13)
C34 C33 H33 119.7
C33 C34 H34 119.7
C33 C34 C35 120.57(13)
C35 C34 H34 119.7
C30 C35 H35 120.4
C34 C35 C30 119.11(13)
C34 C35 H35 120.4
C37 C36 C23 111.99(12)
C41 C36 C23 127.51(13)
C41 C36 C37 120.50(13)
C36 C37 C9 111.44(12)
C38 C37 C9 128.19(13)
C38 C37 C36 120.36(13)
C37 C38 H38 120.6
C37 C38 C39 118.87(13)
C39 C38 H38 120.6
C38 C39 H39 119.6
C40 C39 C38 120.74(13)
C40 C39 H39 119.6
C39 C40 H40 119.8
C41 C40 C39 120.44(13)
C41 C40 H40 119.8
C36 C41 C40 119.08(13)
C36 C41 H41 120.5
C40 C41 H41 120.5
Cl1 C42 Cl2 110.46(10)
Cl1 C42 Cl3 110.62(10)
Cl1 C42 H42 108.6
Cl2 C42 H42 108.6
Cl3 C42 Cl2 109.99(9)
Cl3 C42 H42 108.6

loop_
_geom_bond_atom_site_label_1
_geom_bond_atom_site_label_2
_geom_bond_distance
C1 C2 1.5454(18)
C1 C9 1.5476(18)
C1 C16 1.5427(18)
C1 C23 1.5478(18)
C2 C3 1.5248(19)
C2 C22 1.5237(19)
C2 C31 1.5228(18)
C3 C4 1.390(2)
C3 C8 1.4013(19)
C4 H4 0.9300
C4 C5 1.395(2)
C5 H5 0.9300
C5 C6 1.392(2)
C6 H6 0.9300
C6 C7 1.391(2)
C7 H7 0.9300
C7 C8 1.391(2)
C8 C9 1.5233(19)
C9 C10 1.5228(18)
C9 C37 1.5263(18)
C10 C11 1.393(2)
C10 C15 1.397(2)
C11 H11 0.9300
C11 C12 1.392(2)
C12 H12 0.9300
C12 C13 1.387(2)
C13 H13 0.9300
C13 C14 1.395(2)
C14 H14 0.9300
C14 C15 1.393(2)
C15 C16 1.5223(18)
C16 C17 1.5246(18)
C16 C29 1.5230(19)
C17 C18 1.388(2)
C17 C22 1.398(2)
C18 H18 0.9300
C18 C19 1.394(2)
C19 H19 0.9300
C19 C20 1.390(2)
C20 H20 0.9300
C20 C21 1.394(2)
C21 H21 0.9300
C21 C22 1.3912(19)
C23 C24 1.5202(19)
C23 C30 1.5244(18)
C23 C36 1.5191(19)
C24 C25 1.394(2)
C24 C29 1.400(2)
C25 H25 0.9300
C25 C26 1.390(2)
C26 H26 0.9300
C26 C27 1.389(2)
C27 H27 0.9300
C27 C28 1.393(2)
C28 H28 0.9300
C28 C29 1.392(2)
C30 C31 1.396(2)
C30 C35 1.392(2)
C31 C32 1.394(2)
C32 H32 0.9300
C32 C33 1.392(2)
C33 H33 0.9300
C33 C34 1.388(2)
C34 H34 0.9300
C34 C35 1.391(2)
C35 H35 0.9300
C36 C37 1.400(2)
C36 C41 1.390(2)
C37 C38 1.391(2)
C38 H38 0.9300
C38 C39 1.394(2)
C39 H39 0.9300
C39 C40 1.392(2)
C40 H40 0.9300
C40 C41 1.391(2)
C41 H41 0.9300
Cl1 C42 1.7519(18)
Cl2 C42 1.7714(18)
Cl3 C42 1.7665(19)
C42 H42 0.9800

loop_
_geom_torsion_atom_site_label_1
_geom_torsion_atom_site_label_2
_geom_torsion_atom_site_label_3
_geom_torsion_atom_site_label_4
_geom_torsion
C1 C2 C3 C4 179.32(13)
C1 C2 C3 C8 -0.63(15)
C1 C2 C22 C17 0.12(14)
C1 C2 C22 C21 -178.77(13)
C1 C2 C31 C30 -0.83(15)
C1 C2 C31 C32 178.33(13)
C1 C9 C10 C11 -179.37(13)
C1 C9 C10 C15 0.06(15)
C1 C9 C37 C36 -0.22(15)
C1 C9 C37 C38 -179.60(13)
C1 C16 C17 C18 179.53(13)
C1 C16 C17 C22 -0.02(14)
C1 C16 C29 C24 0.65(14)
C1 C16 C29 C28 -178.10(13)
C1 C23 C24 C25 178.89(13)
C1 C23 C24 C29 0.13(14)
C1 C23 C30 C31 -0.22(15)
C1 C23 C30 C35 -179.31(13)
C1 C23 C36 C37 -0.26(15)
C1 C23 C36 C41 179.29(14)
C2 C1 C9 C8 0.23(14)
C2 C1 C9 C10 120.40(11)
C2 C1 C9 C37 -119.83(11)
C2 C1 C16 C15 -120.75(11)
C2 C1 C16 C17 0.09(14)
C2 C1 C16 C29 119.25(11)
C2 C1 C23 C24 -119.61(11)
C2 C1 C23 C30 -0.31(14)
C2 C1 C23 C36 120.20(11)
C2 C3 C4 C5 179.73(13)
C2 C3 C8 C7 -179.38(12)
C2 C3 C8 C9 0.83(16)
C2 C31 C32 C33 -178.14(13)
C3 C2 C22 C17 -112.04(13)
C3 C2 C22 C21 69.06(18)
C3 C2 C31 C30 111.38(13)
C3 C2 C31 C32 -69.47(18)
C3 C4 C5 C6 -0.3(2)
C3 C8 C9 C1 -0.65(14)
C3 C8 C9 C10 -112.75(13)
C3 C8 C9 C37 111.48(13)
C4 C3 C8 C7 0.7(2)
C4 C3 C8 C9 -179.13(12)
C4 C5 C6 C7 0.6(2)
C5 C6 C7 C8 -0.3(2)
C6 C7 C8 C3 -0.4(2)
C6 C7 C8 C9 179.39(13)
C7 C8 C9 C1 179.59(13)
C7 C8 C9 C10 67.48(18)
C7 C8 C9 C37 -68.29(18)
C8 C3 C4 C5 -0.3(2)
C8 C9 C10 C11 -67.25(18)
C8 C9 C10 C15 112.18(13)
C8 C9 C37 C36 -112.32(13)
C8 C9 C37 C38 68.30(18)
C9 C1 C2 C3 0.21(14)
C9 C1 C2 C22 -120.23(11)
C9 C1 C2 C31 120.63(11)
C9 C1 C16 C15 -0.55(13)
C9 C1 C16 C17 120.29(11)
C9 C1 C16 C29 -120.55(11)
C9 C1 C23 C24 120.31(11)
C9 C1 C23 C30 -120.39(11)
C9 C1 C23 C36 0.11(14)
C9 C10 C11 C12 179.30(14)
C9 C10 C15 C14 -179.76(12)
C9 C10 C15 C16 -0.43(16)
C9 C37 C38 C39 179.00(13)
C10 C9 C37 C36 111.74(13)
C10 C9 C37 C38 -67.64(18)
C10 C11 C12 C13 0.4(2)
C10 C15 C16 C1 0.60(14)
C10 C15 C16 C17 -112.05(13)
C10 C15 C16 C29 112.83(13)
C11 C10 C15 C14 -0.3(2)
C11 C10 C15 C16 179.05(12)
C11 C12 C13 C14 -0.4(2)
C12 C13 C14 C15 0.0(2)
C13 C14 C15 C10 0.3(2)
C13 C14 C15 C16 -178.90(13)
C14 C15 C16 C1 179.87(13)
C14 C15 C16 C17 67.21(18)
C14 C15 C16 C29 -67.91(18)
C15 C10 C11 C12 -0.1(2)
C15 C16 C17 C18 -67.91(18)
C15 C16 C17 C22 112.55(13)
C15 C16 C29 C24 -111.53(13)
C15 C16 C29 C28 69.71(18)
C16 C1 C2 C3 120.31(11)
C16 C1 C2 C22 -0.13(14)
C16 C1 C2 C31 -119.27(11)
C16 C1 C9 C8 -119.84(11)
C16 C1 C9 C10 0.32(13)
C16 C1 C9 C37 120.09(11)
C16 C1 C23 C24 0.28(13)
C16 C1 C23 C30 119.58(11)
C16 C1 C23 C36 -119.91(11)
C16 C17 C18 C19 -177.33(13)
C16 C17 C22 C2 -0.07(16)
C16 C17 C22 C21 178.93(12)
C17 C16 C29 C24 112.65(13)
C17 C16 C29 C28 -66.10(18)
C17 C18 C19 C20 -1.6(2)
C18 C17 C22 C2 -179.65(12)
C18 C17 C22 C21 -0.7(2)
C18 C19 C20 C21 -0.5(2)
C19 C20 C21 C22 2.0(2)
C20 C21 C22 C2 177.37(13)
C20 C21 C22 C17 -1.4(2)
C22 C2 C3 C4 -68.43(18)
C22 C2 C3 C8 111.61(13)
C22 C2 C31 C30 -112.66(13)
C22 C2 C31 C32 66.49(18)
C22 C17 C18 C19 2.2(2)
C23 C1 C2 C3 -119.75(11)
C23 C1 C2 C22 119.81(11)
C23 C1 C2 C31 0.67(14)
C23 C1 C9 C8 120.11(11)
C23 C1 C9 C10 -119.72(11)
C23 C1 C9 C37 0.05(14)
C23 C1 C16 C15 119.45(11)
C23 C1 C16 C17 -119.71(11)
C23 C1 C16 C29 -0.55(13)
C23 C24 C25 C26 -177.41(13)
C23 C24 C29 C16 -0.51(16)
C23 C24 C29 C28 178.35(12)
C23 C30 C31 C2 0.68(16)
C23 C30 C31 C32 -178.54(12)
C23 C30 C35 C34 177.28(13)
C23 C36 C37 C9 0.31(16)
C23 C36 C37 C38 179.74(12)
C23 C36 C41 C40 -179.35(13)
C24 C23 C30 C31 111.51(13)
C24 C23 C30 C35 -67.59(18)
C24 C23 C36 C37 -112.34(13)
C24 C23 C36 C41 67.21(18)
C24 C25 C26 C27 -1.0(2)
C25 C24 C29 C16 -179.38(12)
C25 C24 C29 C28 -0.5(2)
C25 C26 C27 C28 0.0(2)
C26 C27 C28 C29 0.7(2)
C27 C28 C29 C16 178.17(13)
C27 C28 C29 C24 -0.5(2)
C29 C16 C17 C18 67.57(18)
C29 C16 C17 C22 -111.97(13)
C29 C24 C25 C26 1.3(2)
C30 C23 C24 C25 67.10(18)
C30 C23 C24 C29 -111.66(13)
C30 C23 C36 C37 112.06(13)
C30 C23 C36 C41 -68.39(19)
C30 C31 C32 C33 0.9(2)
C31 C2 C3 C4 66.97(18)
C31 C2 C3 C8 -112.99(13)
C31 C2 C22 C17 112.03(13)
C31 C2 C22 C21 -66.87(18)
C31 C30 C35 C34 -1.7(2)
C31 C32 C33 C34 -1.4(2)
C32 C33 C34 C35 0.3(2)
C33 C34 C35 C30 1.3(2)
C35 C30 C31 C2 179.85(12)
C35 C30 C31 C32 0.6(2)
C36 C23 C24 C25 -68.97(18)
C36 C23 C24 C29 112.28(13)
C36 C23 C30 C31 -112.53(13)
C36 C23 C30 C35 68.37(18)
C36 C37 C38 C39 -0.3(2)
C37 C9 C10 C11 68.63(18)
C37 C9 C10 C15 -111.94(13)
C37 C36 C41 C40 0.2(2)
C37 C38 C39 C40 0.2(2)
C38 C39 C40 C41 0.2(2)
C39 C40 C41 C36 -0.3(2)
C41 C36 C37 C9 -179.28(12)
C41 C36 C37 C38 0.2(2)

loop_
_exptl_oxdiff_crystal_face_indexfrac_h
_exptl_oxdiff_crystal_face_indexfrac_k
_exptl_oxdiff_crystal_face_indexfrac_l
_exptl_oxdiff_crystal_face_x
_exptl_oxdiff_crystal_face_y
_exptl_oxdiff_crystal_face_z
-0.0009 -0.9968 5.0021 -0.1387 0.5302 0.0635
5.0016 1.0018 -0.0006 -0.0952 0.0862 -0.9494
-5.0016 -1.0018 0.0006 0.0952 -0.0862 0.9494
0.0009 0.9968 -5.0021 0.1387 -0.5302 -0.0635
-0.0002 1.0006 -0.0008 -0.1105 -0.0501 -0.0344
0.0002 -1.0006 0.0008 0.1105 0.0501 0.0344
